data_2310675
loop_
_publ_author_name
'Smith, D.K.jr.'
'Ordway, F.'
'Majumdar, A.'

_publ_section_title
;
 The structure of gamma dicalcium silicate
;
_journal_name_full 'Acta Crystallographica (1,1948-23,1967)'
_journal_page_first 787
_journal_page_last 795
_journal_volume 18
_journal_year 1965
_chemical_formula_sum 'Ca2 O4 Si'
_chemical_name_systematic 'Ca2 (Si O4)'
_space_group_IT_number 62
_symmetry_space_group_name_Hall '-P 2c 2ab'
_symmetry_space_group_name_H-M 'P b n m'
_cell_angle_alpha 90
_cell_angle_beta 90
_cell_angle_gamma 90
_cell_formula_units_Z 4
_cell_length_a 5.091
_cell_length_b 11.371
_cell_length_c 6.782
_cell_volume 392.608
_citation_journal_id_ASTM ACCRA9
_cod_data_source_file Smith_ACCRA9_1965_1885.cif
_cod_data_source_block Ca2O4Si1
_cod_original_cell_volume 392.6084
_cod_original_sg_symbol_Hall '-P 2ac 2n (z,x,y)'
_cod_original_formula_sum 'Ca2 O4 Si1'
_cod_database_code 2310675

loop_
_symmetry_equiv_pos_as_xyz
x,y,z
x+1/2,-y+1/2,-z
-x+1/2,y+1/2,-z+1/2
-x,-y,z+1/2
-x,-y,-z
-x-1/2,y-1/2,z
x-1/2,-y-1/2,z-1/2
x,y,-z-1/2

loop_
_atom_site_label
_atom_site_type_symbol
_atom_site_fract_x
_atom_site_fract_y
_atom_site_fract_z
_atom_site_occupancy
_atom_site_U_iso_or_equiv
O2 O-2 0.302 -0.0421 0.25 1 0.0
Si1 Si+4 0.4272 0.0985 0.25 1 0.0
O3 O-2 0.2925 0.1633 0.0599 1 0.0
Ca1 Ca+2 0 0 0 1 0.0
O1 O-2 -0.2623 0.0867 0.25 1 0.0
Ca2 Ca+2 -0.0116 0.2804 0.25 1 0.0
